data_4032715
loop_
_publ_author_name
'Beaudoin, Daniel'
'Blair-Pereira, Joao-Nicolas'
'Langis-Barsetti, Sophie'
'Maris, Thierry'
'Wuest, James D.'

_publ_section_title
;
 Predictably Ordered Open Hydrogen-Bonded Networks Built from
 Indeno[1,2-b]fluorenes.
;
_journal_issue 16
_journal_name_full 'The Journal of organic chemistry'
_journal_page_first 8536
_journal_page_last 8547
_journal_paper_doi 10.1021/acs.joc.7b01333
_journal_volume 82
_journal_year 2017
_chemical_compound_source 'Synthesized by the authors. See text'
_chemical_formula_moiety 'C56 H38 N20, 9(C4 H8 O2), 3(C2 H6 O S)'
_chemical_formula_sum 'C98 H128 N20 O21 S3'
_chemical_formula_weight 2018.38
_chemical_name_systematic
; 
 ? 
;
_space_group_IT_number 2
_symmetry_cell_setting triclinic
_symmetry_space_group_name_Hall '-P 1'
_symmetry_space_group_name_H-M 'P -1'
_atom_sites_solution_hydrogens geom
_atom_sites_solution_primary direct
_atom_sites_solution_secondary difmap
_audit_creation_method SHELXL-97
_cell_angle_alpha 77.537(2)
_cell_angle_beta 72.168(2)
_cell_angle_gamma 81.930(2)
_cell_formula_units_Z 1
_cell_length_a 11.6172(5)
_cell_length_b 14.6794(6)
_cell_length_c 17.7544(8)
_cell_measurement_reflns_used 9096
_cell_measurement_temperature 100
_cell_measurement_theta_max 69.88
_cell_measurement_theta_min 2.66
_cell_volume 2805.3(2)
_computing_cell_refinement 'SAINT V8.27B(Bruker AXS, 2012)'
_computing_data_collection 'APEX2  (Bruker AXS, 2012)'
_computing_data_reduction 'SAINT V8.27B(Bruker AXS, 2012)'
_computing_molecular_graphics 'SHELXTL  (Bruker AXS, 2003)'
_computing_publication_material 'UdMX (Maris, 2004)'
_computing_structure_refinement 'SHELXL97 (Sheldrick, 2008)'
_computing_structure_solution 'SHELXS97 (Sheldrick, 2008)'
_diffrn_ambient_temperature 100
_diffrn_detector_area_resol_mean 8.3
_diffrn_measured_fraction_theta_full 0.986
_diffrn_measured_fraction_theta_max 0.986
_diffrn_measurement_device_type 'Bruker Microstar'
_diffrn_measurement_method \w
_diffrn_radiation_monochromator 'Helios optics'
_diffrn_radiation_source 'Rotating Anode'
_diffrn_radiation_type CuK\a
_diffrn_radiation_wavelength 1.54178
_diffrn_reflns_av_R_equivalents 0.000
_diffrn_reflns_av_sigmaI/netI 0.0418
_diffrn_reflns_limit_h_max 14
_diffrn_reflns_limit_h_min -13
_diffrn_reflns_limit_k_max 17
_diffrn_reflns_limit_k_min -17
_diffrn_reflns_limit_l_max 21
_diffrn_reflns_limit_l_min 0
_diffrn_reflns_number 96047
_diffrn_reflns_theta_full 70.38
_diffrn_reflns_theta_max 70.38
_diffrn_reflns_theta_min 2.66
_exptl_absorpt_coefficient_mu 1.199
_exptl_absorpt_correction_T_max 0.7533
_exptl_absorpt_correction_T_min 0.5676
_exptl_absorpt_correction_type multi-scan
_exptl_absorpt_process_details 'Sadabs (Sheldrick, 2012)'
_exptl_crystal_colour Colorless
_exptl_crystal_density_diffrn 1.195
_exptl_crystal_density_method 'not measured'
_exptl_crystal_description Block
_exptl_crystal_F_000 1072
_exptl_crystal_size_max 0.28
_exptl_crystal_size_mid 0.25
_exptl_crystal_size_min 0.23
_refine_diff_density_max 0.360
_refine_diff_density_min -0.415
_refine_diff_density_rms 0.093
_refine_ls_extinction_method none
_refine_ls_goodness_of_fit_ref 1.021
_refine_ls_hydrogen_treatment constr
_refine_ls_matrix_type full
_refine_ls_number_parameters 766
_refine_ls_number_reflns 10558
_refine_ls_number_restraints 652
_refine_ls_restrained_S_all 1.014
_refine_ls_R_factor_all 0.0966
_refine_ls_R_factor_gt 0.0945
_refine_ls_shift/su_max 0.000
_refine_ls_shift/su_mean 0.000
_refine_ls_structure_factor_coef Fsqd
_refine_ls_weighting_details 'calc w=1/[\s^2^(Fo^2^)+(0.1640P)^2^] where P=(Fo^2^+2Fc^2^)/3'
_refine_ls_weighting_scheme calc
_refine_ls_wR_factor_gt 0.2211
_refine_ls_wR_factor_ref 0.2222
_reflns_number_gt 7545
_reflns_number_total 10558
_reflns_threshold_expression I>2\s(I)
_cod_data_source_file jo7b01333_si_004.cif
_cod_data_source_block jw1770
_cod_depositor_comments
;
The following automatic conversions were performed:

'_symmetry_cell_setting' value 'Triclinic' changed to 'triclinic'
according to
/home/data/users/saulius/crontab/automatic-downloads/current/ACS/lib/dictionaries/cif_core.dic
dictionary named 'cif_core.dic' version 2.4.2 from 2011-04-26.

Automatic conversion script
Id: cif_fix_values 4973 2017-02-22 13:04:09Z antanas 
;
_cod_original_sg_symbol_H-M P-1
_cod_database_code 4032715

loop_
_symmetry_equiv_pos_as_xyz
'x, y, z'
'-x, -y, -z'

loop_
_atom_site_label
_atom_site_type_symbol
_atom_site_fract_x
_atom_site_fract_y
_atom_site_fract_z
_atom_site_U_iso_or_equiv
_atom_site_adp_type
_atom_site_occupancy
_atom_site_symmetry_multiplicity
_atom_site_calc_flag
_atom_site_refinement_flags
_atom_site_disorder_assembly
_atom_site_disorder_group
N1 N 0.17823(15) 0.53949(10) 0.11470(9) 0.0422(4) Uani 1 1 d U . .
N2 N 0.08926(16) 0.43574(10) 0.06677(10) 0.0476(4) Uani 1 1 d U . .
N3 N 0.18838(14) 0.37680(9) 0.17033(9) 0.0422(4) Uani 1 1 d U . .
N4 N 0.08871(19) 0.59163(12) 0.01328(12) 0.0614(5) Uani 1 1 d U . .
H4A H 0.0492 0.5822 -0.0191 0.074 Uiso 1 1 calc R . .
H4B H 0.1076 0.6483 0.0111 0.074 Uiso 1 1 calc R . .
N5 N 0.09261(19) 0.28128(11) 0.12560(13) 0.0666(6) Uani 1 1 d U . .
H5A H 0.0501 0.2722 0.0948 0.080 Uiso 1 1 calc R . .
H5B H 0.1139 0.2340 0.1598 0.080 Uiso 1 1 calc R . .
N6 N 0.18723(18) 0.94886(11) 0.23857(12) 0.0575(5) Uani 1 1 d U . .
N7 N 0.17510(19) 1.11451(11) 0.21849(13) 0.0619(5) Uani 1 1 d U . .
N8 N 0.34634(18) 1.02427(11) 0.25254(13) 0.0603(5) Uani 1 1 d U . .
N9 N 0.0266(2) 1.03926(13) 0.20355(16) 0.0791(7) Uani 1 1 d U . .
H9A H -0.0103 1.0943 0.1904 0.095 Uiso 1 1 calc R . .
H9B H -0.0054 0.9878 0.2049 0.095 Uiso 1 1 calc R . .
N10 N 0.3312(2) 1.18534(12) 0.22821(16) 0.0775(7) Uani 1 1 d U . .
H10A H 0.2912 1.2397 0.2170 0.093 Uiso 1 1 calc R . .
H10B H 0.4023 1.1833 0.2368 0.093 Uiso 1 1 calc R . .
C1 C 0.38705(16) 0.54342(11) 0.48755(11) 0.0380(4) Uani 1 1 d U . .
H1 H 0.3123 0.5723 0.4794 0.046 Uiso 1 1 calc R . .
C2 C 0.49072(16) 0.53777(10) 0.42372(10) 0.0353(4) Uani 1 1 d U . .
C3 C 0.60229(16) 0.49563(11) 0.43484(11) 0.0393(4) Uani 1 1 d U . .
C4 C 0.69206(17) 0.50014(13) 0.35658(11) 0.0448(4) Uani 1 1 d U . .
C5 C 0.8133(2) 0.46479(16) 0.33431(13) 0.0562(5) Uani 1 1 d U . .
H5 H 0.8514 0.4327 0.3740 0.067 Uiso 1 1 calc R . .
C6 C 0.8767(2) 0.47733(18) 0.25365(14) 0.0640(6) Uani 1 1 d U . .
H6 H 0.9592 0.4535 0.2382 0.077 Uiso 1 1 calc R . .
C7 C 0.8233(2) 0.52371(18) 0.19484(15) 0.0639(5) Uani 1 1 d U . .
H7 H 0.8687 0.5308 0.1397 0.077 Uiso 1 1 calc R . .
C8 C 0.7019(2) 0.56027(15) 0.21665(13) 0.0544(5) Uani 1 1 d U . .
H8 H 0.6648 0.5934 0.1768 0.065 Uiso 1 1 calc R . .
C9 C 0.63807(17) 0.54717(13) 0.29658(11) 0.0436(4) Uani 1 1 d U . .
C10 C 0.50395(16) 0.57398(11) 0.33455(10) 0.0380(4) Uani 1 1 d U . .
C11 C 0.42480(17) 0.53094(11) 0.29971(10) 0.0381(4) Uani 1 1 d U . .
C12 C 0.42497(17) 0.43816(11) 0.29430(11) 0.0416(4) Uani 1 1 d U . .
H12 H 0.4744 0.3905 0.3179 0.050 Uiso 1 1 calc R . .
C13 C 0.35039(17) 0.41665(12) 0.25311(11) 0.0416(4) Uani 1 1 d U . .
H13 H 0.3476 0.3531 0.2503 0.050 Uiso 1 1 calc R . .
C14 C 0.27944(16) 0.48630(11) 0.21569(10) 0.0374(4) Uani 1 1 d U . .
C15 C 0.27815(16) 0.57894(11) 0.22384(10) 0.0375(4) Uani 1 1 d U . .
H15 H 0.2286 0.6270 0.2007 0.045 Uiso 1 1 calc R . .
C16 C 0.34995(16) 0.59953(11) 0.26594(10) 0.0370(4) Uani 1 1 d U . .
C17 C 0.36987(17) 0.69088(11) 0.27880(11) 0.0386(4) Uani 1 1 d U . .
C18 C 0.31597(18) 0.77886(12) 0.25805(12) 0.0439(4) Uani 1 1 d U . .
H18 H 0.2533 0.7870 0.2326 0.053 Uiso 1 1 calc R . .
C19 C 0.3551(2) 0.85519(12) 0.27500(13) 0.0492(5) Uani 1 1 d U . .
C20 C 0.4465(2) 0.84296(12) 0.31144(13) 0.0503(5) Uani 1 1 d U . .
H20 H 0.4727 0.8960 0.3223 0.060 Uiso 1 1 calc R . .
C21 C 0.50177(19) 0.75378(12) 0.33292(13) 0.0493(5) Uani 1 1 d U . .
H21 H 0.5645 0.7461 0.3583 0.059 Uiso 1 1 calc R . .
C22 C 0.46322(17) 0.67782(11) 0.31651(11) 0.0414(4) Uani 1 1 d U . .
C23 C 0.21078(16) 0.46518(11) 0.16448(11) 0.0393(4) Uani 1 1 d U . .
C24 C 0.12486(19) 0.36689(12) 0.12031(13) 0.0482(4) Uani 1 1 d U . .
C25 C 0.11988(19) 0.51995(13) 0.06578(12) 0.0474(4) Uani 1 1 d U . .
C26 C 0.2912(2) 0.94980(12) 0.25443(14) 0.0542(5) Uani 1 1 d U . .
C27 C 0.1303(2) 1.03377(13) 0.22145(16) 0.0624(6) Uani 1 1 d U . .
C28 C 0.2842(2) 1.10660(13) 0.23217(16) 0.0629(6) Uani 1 1 d U . .
S1 S 0.97857(16) 0.78218(12) 0.26274(10) 0.1151(5) Uani 0.65 1 d PU A 1
O1 O 0.9181(5) 0.8733(3) 0.2267(3) 0.1028(12) Uani 0.65 1 d PU A 1
C30 C 0.9357(7) 0.8287(5) 0.3679(4) 0.1172(18) Uani 0.65 1 d PU A 1
H30A H 1.0101 0.8395 0.3785 0.176 Uiso 0.65 1 calc PR A 1
H30B H 0.8921 0.7818 0.4116 0.176 Uiso 0.65 1 calc PR A 1
H30C H 0.8841 0.8874 0.3644 0.176 Uiso 0.65 1 calc PR A 1
C31 C 0.8654(4) 0.7058(3) 0.3020(3) 0.1142(12) Uani 1 1 d . A 1
H31A H 0.8559 0.6783 0.2589 0.171 Uiso 1 1 calc R A 1
H31B H 0.7889 0.7398 0.3265 0.171 Uiso 1 1 calc R A 1
H31C H 0.8872 0.6560 0.3431 0.171 Uiso 1 1 calc R A 1
S1B S 0.8213(2) 0.82530(18) 0.32460(15) 0.0911(6) Uani 0.35 1 d PU B 2
O1B O 0.8531(7) 0.8860(6) 0.2536(5) 0.0868(18) Uani 0.35 1 d PU B 2
C30B C 0.9946(12) 0.7594(10) 0.3523(8) 0.117(3) Uani 0.35 1 d PU B 2
H30D H 0.9984 0.6914 0.3565 0.175 Uiso 0.35 1 calc PR B 2
H30E H 0.9965 0.7737 0.4033 0.175 Uiso 0.35 1 calc PR B 2
H30F H 1.0642 0.7844 0.3090 0.175 Uiso 0.35 1 calc PR B 2
S2 S 1.0114(3) 0.8360(2) 0.02830(17) 0.0782(5) Uani 0.25 1 d PDU C -1
O2 O 1.0680(14) 0.7854(12) -0.0436(9) 0.0605(10) Uani 0.25 1 d PDU C -1
C32 C 0.9710(14) 0.9482(5) -0.0189(9) 0.206(6) Uani 0.50 1 d PD C -1
H32A H 1.0269 0.9623 -0.0731 0.309 Uiso 0.50 1 calc PR C -1
H32B H 0.9754 0.9942 0.0126 0.309 Uiso 0.50 1 calc PR C -1
H32C H 0.8881 0.9509 -0.0225 0.309 Uiso 0.50 1 calc PR C -1
C33 C 1.1035(11) 0.8054(12) 0.0930(7) 0.091(3) Uani 0.25 1 d PDU C -1
H33A H 1.0854 0.7436 0.1261 0.137 Uiso 0.25 1 calc PR C -1
H33B H 1.0877 0.8518 0.1279 0.137 Uiso 0.25 1 calc PR C -1
H33C H 1.1889 0.8036 0.0612 0.137 Uiso 0.25 1 calc PR C -1
S2B S 1.1093(3) 0.8713(2) -0.02928(17) 0.0782(5) Uani 0.25 1 d PDU D 2
O2B O 1.0472(14) 0.7872(11) -0.0334(9) 0.0605(10) Uani 0.25 1 d PDU D 2
C33B C 1.1527(13) 0.8375(11) 0.0595(5) 0.091(3) Uani 0.25 1 d PDU D 2
H33D H 1.0992 0.7913 0.0971 0.137 Uiso 0.25 1 calc PR D 2
H33E H 1.1465 0.8924 0.0840 0.137 Uiso 0.25 1 calc PR D 2
H33F H 1.2366 0.8098 0.0471 0.137 Uiso 0.25 1 calc PR D 2
O4 O 0.0734(3) 0.74206(19) 0.54138(16) 0.1083(7) Uani 1 1 d U E 2
O5 O 0.1282(2) 0.92300(18) 0.54191(15) 0.1034(7) Uani 1 1 d U E 2
C40 C 0.1851(4) 0.7793(3) 0.4938(2) 0.1057(10) Uani 1 1 d U E 2
H40A H 0.2142 0.7537 0.4434 0.127 Uiso 1 1 calc R E 2
H40B H 0.2466 0.7599 0.5235 0.127 Uiso 1 1 calc R E 2
C41 C 0.1706(4) 0.8817(3) 0.4743(2) 0.1047(9) Uani 1 1 d U E 2
H41A H 0.2498 0.9053 0.4416 0.126 Uiso 1 1 calc R E 2
H41B H 0.1132 0.9004 0.4413 0.126 Uiso 1 1 calc R E 2
C42 C 0.0104(4) 0.8907(3) 0.5895(3) 0.1137(10) Uani 1 1 d U E 2
H42A H -0.0484 0.9057 0.5575 0.136 Uiso 1 1 calc R E 2
H42B H -0.0218 0.9196 0.6381 0.136 Uiso 1 1 calc R E 2
C43 C 0.0361(4) 0.7831(3) 0.6128(3) 0.1132(10) Uani 1 1 d U E 2
H43A H 0.1008 0.7695 0.6401 0.136 Uiso 1 1 calc R E 2
H43B H -0.0380 0.7555 0.6504 0.136 Uiso 1 1 calc R E 2
O6 O 0.8137(2) 0.17669(16) 0.25152(19) 0.1122(8) Uani 1 1 d U F 1
O7 O 0.5843(2) 0.19713(19) 0.2362(2) 0.1210(8) Uani 1 1 d U F 1
C44 C 0.7532(3) 0.2680(3) 0.2236(3) 0.1151(10) Uani 1 1 d U F 1
H44A H 0.7149 0.3000 0.2699 0.138 Uiso 1 1 calc R F 1
H44B H 0.8147 0.3078 0.1840 0.138 Uiso 1 1 calc R F 1
C45 C 0.6668(4) 0.2574(3) 0.1890(3) 0.1203(11) Uani 1 1 d U F 1
H45A H 0.6239 0.3193 0.1760 0.144 Uiso 1 1 calc R F 1
H45B H 0.7074 0.2349 0.1379 0.144 Uiso 1 1 calc R F 1
C46 C 0.6330(4) 0.1064(3) 0.2685(4) 0.1274(12) Uani 1 1 d U F 1
H46A H 0.5674 0.0730 0.3108 0.153 Uiso 1 1 calc R F 1
H46B H 0.6655 0.0690 0.2253 0.153 Uiso 1 1 calc R F 1
C47 C 0.7250(4) 0.1149(3) 0.3012(3) 0.1229(11) Uani 1 1 d U F 1
H47A H 0.7664 0.0521 0.3131 0.148 Uiso 1 1 calc R F 1
H47B H 0.6877 0.1370 0.3528 0.148 Uiso 1 1 calc R F 1
O8 O 0.6615(3) 0.7462(2) 0.52539(18) 0.1230(8) Uani 1 1 d DU G 1
C48 C 0.5383(4) 0.7651(3) 0.5273(3) 0.1319(12) Uani 1 1 d DU G 1
H48A H 0.4858 0.7452 0.5825 0.158 Uiso 1 1 calc R G 1
H48B H 0.5196 0.7303 0.4910 0.158 Uiso 1 1 calc R G 1
C49 C 0.5154(4) 0.8696(3) 0.4999(3) 0.1407(13) Uani 1 1 d DU G 1
H49A H 0.5748 0.8912 0.4477 0.169 Uiso 1 1 calc R G 1
H49B H 0.4328 0.8845 0.4935 0.169 Uiso 1 1 calc R G 1
O9 O 0.5280(3) 0.9145(2) 0.5606(2) 0.1469(10) Uani 1 1 d DU G 1
C50 C 0.6599(5) 0.8992(3) 0.5492(3) 0.1446(14) Uani 1 1 d DU G 1
H50A H 0.6852 0.9354 0.5816 0.174 Uiso 1 1 calc R G 1
H50B H 0.7052 0.9177 0.4919 0.174 Uiso 1 1 calc R G 1
C51 C 0.6814(4) 0.7940(3) 0.5781(3) 0.1408(14) Uani 1 1 d DU G 1
H51A H 0.7657 0.7787 0.5813 0.169 Uiso 1 1 calc R G 1
H51B H 0.6257 0.7750 0.6325 0.169 Uiso 1 1 calc R G 1
O10 O -0.0819(4) 0.5639(3) 0.4652(3) 0.0840(9) Uani 0.50 1 d PU H 1
C52 C -0.0921(9) 0.5327(8) 0.5593(5) 0.0875(16) Uani 0.50 1 d PU . 1
H52A H -0.0515 0.5771 0.5755 0.105 Uiso 0.50 1 calc PR . 1
H52B H -0.1786 0.5354 0.5908 0.105 Uiso 0.50 1 calc PR . 1
C53 C 0.0455(5) 0.5468(5) 0.4252(4) 0.0846(13) Uani 0.50 1 d PU . 1
H53A H 0.0570 0.5627 0.3664 0.102 Uiso 0.50 1 calc PR . 1
H53B H 0.0905 0.5906 0.4387 0.102 Uiso 0.50 1 calc PR . 1
O10B O 0.0816(4) 0.5684(3) 0.4840(3) 0.0894(10) Uani 0.50 1 d PU . 2
C52B C -0.0330(6) 0.5729(6) 0.5434(4) 0.0893(13) Uani 0.50 1 d PU I 2
H52C H -0.0224 0.5406 0.5962 0.107 Uiso 0.50 1 calc PR I 2
H52D H -0.0587 0.6394 0.5471 0.107 Uiso 0.50 1 calc PR I 2
C53B C -0.1105(9) 0.5403(8) 0.5318(6) 0.0898(17) Uani 0.50 1 d PU . 2
H53C H -0.1313 0.5802 0.4845 0.108 Uiso 0.50 1 calc PR . 2
H53D H -0.1830 0.5426 0.5788 0.108 Uiso 0.50 1 calc PR . 2
C54 C 0.5511(6) 0.4969(4) 0.0544(4) 0.1448(15) Uani 1 1 d U . .
H54A H 0.5270 0.5055 0.1111 0.174 Uiso 1 1 calc R . .
H54B H 0.6373 0.4723 0.0428 0.174 Uiso 1 1 calc R . .
O11 O 0.4882(4) 0.4175(3) 0.0574(2) 0.1567(11) Uani 1 1 d U . .
C55 C 0.4450(6) 0.4165(5) -0.0128(4) 0.1593(17) Uani 1 1 d U . .
H55A H 0.4980 0.3723 -0.0461 0.191 Uiso 1 1 calc R . .
H55B H 0.3611 0.3972 0.0053 0.191 Uiso 1 1 calc R . .
O12A O 0.7392(10) -0.0908(7) -0.0140(6) 0.1324(18) Uani 0.25 1 d PDU J 1
C56A C 0.6468(9) -0.1495(7) -0.0123(5) 0.135(2) Uani 0.50 1 d PDU J 1
H56A H 0.6734 -0.1807 -0.0596 0.162 Uiso 0.50 1 calc PR J 1
H56B H 0.5697 -0.1113 -0.0129 0.162 Uiso 0.50 1 calc PR J 1
C57A C 0.6297(10) -0.2229(6) 0.0662(5) 0.135(2) Uani 0.50 1 d PDU J 1
H57A H 0.5440 -0.2384 0.0879 0.162 Uiso 0.50 1 calc PR J 1
H57B H 0.6816 -0.2810 0.0559 0.162 Uiso 0.50 1 calc PR J 1
O13A O 0.6641(12) -0.1815(8) 0.1228(6) 0.1351(18) Uani 0.25 1 d PDU J 1
C58A C 0.6836(19) -0.0874(10) 0.1276(6) 0.1330(18) Uani 0.25 1 d PDU J 1
H58A H 0.7245 -0.0895 0.1694 0.160 Uiso 0.25 1 calc PR J 1
H58B H 0.6052 -0.0493 0.1413 0.160 Uiso 0.25 1 calc PR J 1
C59A C 0.7645(17) -0.0449(10) 0.0435(7) 0.1311(17) Uani 0.25 1 d PDU J 1
H59A H 0.7447 0.0235 0.0312 0.157 Uiso 0.25 1 calc PR J 1
H59B H 0.8513 -0.0567 0.0416 0.157 Uiso 0.25 1 calc PR J 1
O12B O 0.6484(12) -0.0650(10) -0.0422(8) 0.1324(18) Uani 0.25 1 d PU K 2
O13B O 0.5756(13) -0.1629(10) 0.0898(8) 0.1351(18) Uani 0.25 1 d PU K 2
C58B C 0.624(2) -0.0797(15) 0.1038(13) 0.1330(18) Uani 0.25 1 d PU K 2
H58C H 0.6860 -0.0987 0.1332 0.160 Uiso 0.25 1 calc PR K 2
H58D H 0.5584 -0.0381 0.1327 0.160 Uiso 0.25 1 calc PR K 2
C59B C 0.678(2) -0.0355(15) 0.0168(12) 0.1311(17) Uani 0.25 1 d PU K 2
H59C H 0.6561 0.0327 0.0117 0.157 Uiso 0.25 1 calc PR K 2
H59D H 0.7677 -0.0446 0.0053 0.157 Uiso 0.25 1 calc PR K 2

loop_
_atom_site_aniso_label
_atom_site_aniso_U_11
_atom_site_aniso_U_22
_atom_site_aniso_U_33
_atom_site_aniso_U_23
_atom_site_aniso_U_13
_atom_site_aniso_U_12
N1 0.0550(9) 0.0322(7) 0.0548(8) -0.0056(6) -0.0393(7) -0.0041(6)
N2 0.0613(9) 0.0375(8) 0.0630(9) -0.0126(7) -0.0460(8) 0.0033(6)
N3 0.0553(9) 0.0286(7) 0.0599(9) -0.0100(6) -0.0419(7) 0.0007(6)
N4 0.0831(13) 0.0474(9) 0.0732(11) 0.0106(8) -0.0613(11) -0.0145(8)
N5 0.0945(14) 0.0361(8) 0.1042(15) -0.0166(9) -0.0784(13) -0.0010(8)
N6 0.0739(11) 0.0299(7) 0.0910(12) -0.0124(7) -0.0570(10) 0.0010(7)
N7 0.0809(12) 0.0287(8) 0.1021(13) -0.0137(8) -0.0649(11) 0.0005(7)
N8 0.0789(12) 0.0296(8) 0.0950(13) -0.0104(8) -0.0612(10) 0.0017(7)
N9 0.0878(15) 0.0355(9) 0.144(2) -0.0191(10) -0.0791(15) 0.0041(9)
N10 0.0917(15) 0.0320(9) 0.1436(19) -0.0102(10) -0.0903(15) 0.0002(8)
C1 0.0459(9) 0.0278(7) 0.0544(10) -0.0105(7) -0.0361(8) 0.0049(6)
C2 0.0460(9) 0.0273(7) 0.0484(9) -0.0113(6) -0.0357(7) 0.0026(6)
C3 0.0449(9) 0.0334(8) 0.0518(9) -0.0123(7) -0.0314(8) 0.0034(7)
C4 0.0478(10) 0.0449(9) 0.0532(10) -0.0119(7) -0.0314(8) 0.0020(7)
C5 0.0520(11) 0.0635(12) 0.0595(11) -0.0120(9) -0.0305(9) 0.0084(9)
C6 0.0535(12) 0.0754(14) 0.0665(13) -0.0126(10) -0.0270(10) 0.0058(10)
C7 0.0591(12) 0.0743(14) 0.0622(12) -0.0122(10) -0.0263(10) 0.0018(10)
C8 0.0540(11) 0.0601(11) 0.0568(11) -0.0095(9) -0.0300(9) 0.0009(9)
C9 0.0474(9) 0.0439(9) 0.0515(9) -0.0089(7) -0.0321(8) -0.0022(7)
C10 0.0477(9) 0.0306(8) 0.0503(9) -0.0108(6) -0.0345(7) 0.0001(6)
C11 0.0516(9) 0.0284(8) 0.0476(9) -0.0087(6) -0.0337(8) 0.0003(7)
C12 0.0555(10) 0.0297(8) 0.0542(10) -0.0094(7) -0.0385(8) 0.0026(7)
C13 0.0552(10) 0.0303(8) 0.0536(9) -0.0095(7) -0.0371(8) 0.0010(7)
C14 0.0478(9) 0.0275(7) 0.0512(9) -0.0104(6) -0.0341(8) 0.0001(6)
C15 0.0459(9) 0.0279(8) 0.0484(9) -0.0068(6) -0.0301(8) 0.0024(6)
C16 0.0487(9) 0.0262(7) 0.0484(9) -0.0070(6) -0.0334(8) 0.0010(6)
C17 0.0536(10) 0.0266(8) 0.0507(9) -0.0073(6) -0.0373(8) -0.0015(7)
C18 0.0591(11) 0.0287(8) 0.0609(10) -0.0079(7) -0.0432(9) -0.0004(7)
C19 0.0669(11) 0.0276(8) 0.0702(11) -0.0098(7) -0.0460(10) 0.0016(8)
C20 0.0658(12) 0.0296(8) 0.0748(12) -0.0111(8) -0.0481(10) -0.0017(8)
C21 0.0624(11) 0.0323(9) 0.0691(11) -0.0072(8) -0.0439(10) -0.0017(8)
C22 0.0550(10) 0.0297(8) 0.0542(9) -0.0066(7) -0.0390(8) -0.0003(7)
C23 0.0494(9) 0.0297(8) 0.0544(9) -0.0111(7) -0.0369(8) 0.0004(6)
C24 0.0628(11) 0.0331(8) 0.0684(11) -0.0133(8) -0.0476(9) 0.0033(7)
C25 0.0574(10) 0.0393(9) 0.0604(11) -0.0045(8) -0.0421(9) -0.0030(7)
C26 0.0737(12) 0.0283(8) 0.0821(12) -0.0113(8) -0.0555(11) 0.0021(8)
C27 0.0789(13) 0.0309(9) 0.1017(15) -0.0136(9) -0.0621(12) 0.0007(9)
C28 0.0801(13) 0.0280(9) 0.1068(15) -0.0119(9) -0.0673(12) 0.0015(8)
S1 0.1154(11) 0.1155(11) 0.1154(11) -0.0233(9) -0.0327(9) -0.0095(9)
O1 0.103(3) 0.101(3) 0.104(3) -0.016(2) -0.031(3) -0.009(3)
C30 0.121(5) 0.114(4) 0.114(4) -0.012(3) -0.037(4) -0.007(4)
C31 0.115(3) 0.115(3) 0.113(3) -0.020(2) -0.034(2) -0.009(2)
S1B 0.0906(15) 0.0938(15) 0.0884(14) -0.0176(11) -0.0249(12) -0.0062(12)
O1B 0.088(4) 0.087(4) 0.086(4) -0.016(3) -0.028(3) -0.002(4)
C30B 0.117(6) 0.115(6) 0.111(5) -0.020(5) -0.024(5) -0.008(5)
S2 0.0783(11) 0.0777(11) 0.0786(11) -0.0141(9) -0.0225(9) -0.0060(9)
O2 0.064(4) 0.0595(17) 0.060(3) -0.0091(17) -0.0191(18) -0.011(2)
C32 0.193(14) 0.204(15) 0.204(14) -0.018(11) -0.051(12) -0.007(11)
C33 0.070(6) 0.106(7) 0.093(6) -0.021(5) -0.017(5) -0.002(5)
S2B 0.0783(11) 0.0777(11) 0.0786(11) -0.0141(9) -0.0225(9) -0.0060(9)
O2B 0.064(4) 0.0595(17) 0.060(3) -0.0091(17) -0.0191(18) -0.011(2)
C33B 0.070(6) 0.106(7) 0.093(6) -0.021(5) -0.017(5) -0.002(5)
O4 0.1092(16) 0.1080(16) 0.1069(16) -0.0187(13) -0.0306(13) -0.0081(13)
O5 0.1015(15) 0.1041(15) 0.1053(15) -0.0203(12) -0.0296(13) -0.0084(12)
C40 0.105(2) 0.107(2) 0.103(2) -0.0187(17) -0.0271(18) -0.0110(18)
C41 0.105(2) 0.105(2) 0.103(2) -0.0153(17) -0.0275(18) -0.0118(18)
C42 0.116(2) 0.114(2) 0.113(2) -0.0242(19) -0.0320(19) -0.010(2)
C43 0.113(2) 0.113(2) 0.115(2) -0.0228(19) -0.0321(19) -0.0110(19)
O6 0.0722(12) 0.0847(14) 0.195(2) -0.0101(14) -0.0750(14) 0.0029(10)
O7 0.0916(15) 0.0971(16) 0.194(2) -0.0162(16) -0.0804(16) 0.0001(12)
C44 0.0821(18) 0.0857(19) 0.195(3) -0.016(2) -0.076(2) 0.0023(15)
C45 0.089(2) 0.091(2) 0.196(3) -0.017(2) -0.073(2) 0.0028(17)
C46 0.098(2) 0.100(2) 0.199(3) -0.016(2) -0.076(2) 0.0010(18)
C47 0.089(2) 0.096(2) 0.196(3) -0.012(2) -0.073(2) 0.0037(17)
O8 0.1219(19) 0.1220(19) 0.1253(19) -0.0253(15) -0.0343(16) -0.0091(16)
C48 0.131(3) 0.133(3) 0.133(3) -0.024(2) -0.040(2) -0.009(2)
C49 0.138(3) 0.140(3) 0.141(3) -0.026(2) -0.038(2) -0.006(2)
O9 0.151(2) 0.143(2) 0.146(2) -0.0259(18) -0.041(2) -0.010(2)
C50 0.144(3) 0.144(3) 0.144(3) -0.026(2) -0.039(3) -0.012(3)
C51 0.138(3) 0.140(3) 0.140(3) -0.024(2) -0.035(2) -0.011(3)
O10 0.0664(18) 0.103(2) 0.085(2) -0.0212(18) -0.0217(16) -0.0087(16)
C52 0.068(3) 0.106(3) 0.089(3) -0.020(3) -0.019(3) -0.012(2)
C53 0.065(2) 0.105(3) 0.087(3) -0.020(2) -0.020(2) -0.013(2)
O10B 0.068(2) 0.106(2) 0.093(2) -0.023(2) -0.0155(18) -0.0137(18)
C52B 0.069(2) 0.104(3) 0.092(3) -0.020(2) -0.016(2) -0.013(2)
C53B 0.072(3) 0.106(3) 0.089(3) -0.020(3) -0.017(3) -0.009(2)
C54 0.146(3) 0.137(3) 0.150(3) -0.026(3) -0.043(3) -0.009(3)
O11 0.157(3) 0.152(3) 0.161(3) -0.030(2) -0.044(2) -0.011(2)
C55 0.157(4) 0.153(4) 0.165(4) -0.028(3) -0.043(3) -0.012(3)
O12A 0.132(3) 0.129(3) 0.135(3) -0.024(3) -0.037(3) -0.008(3)
C56A 0.134(4) 0.130(4) 0.137(4) -0.024(3) -0.036(3) -0.010(4)
C57A 0.134(4) 0.133(4) 0.138(4) -0.026(3) -0.037(3) -0.013(4)
O13A 0.133(3) 0.132(3) 0.137(3) -0.025(3) -0.035(3) -0.008(3)
C58A 0.132(3) 0.129(3) 0.135(3) -0.026(3) -0.034(3) -0.008(3)
C59A 0.132(3) 0.127(3) 0.134(3) -0.026(3) -0.036(3) -0.008(3)
O12B 0.132(3) 0.129(3) 0.135(3) -0.024(3) -0.037(3) -0.008(3)
O13B 0.133(3) 0.132(3) 0.137(3) -0.025(3) -0.035(3) -0.008(3)
C58B 0.132(3) 0.129(3) 0.135(3) -0.026(3) -0.034(3) -0.008(3)
C59B 0.132(3) 0.127(3) 0.134(3) -0.026(3) -0.036(3) -0.008(3)

loop_
_atom_type_symbol
_atom_type_description
_atom_type_scat_dispersion_real
_atom_type_scat_dispersion_imag
_atom_type_scat_source
C C 0.0181 0.0091 'International Tables Vol C Tables 4.2.6.8 and 6.1.1.4'
H H 0.0000 0.0000 'International Tables Vol C Tables 4.2.6.8 and 6.1.1.4'
N N 0.0311 0.0180 'International Tables Vol C Tables 4.2.6.8 and 6.1.1.4'
O O 0.0492 0.0322 'International Tables Vol C Tables 4.2.6.8 and 6.1.1.4'
S S 0.3331 0.5567 'International Tables Vol C Tables 4.2.6.8 and 6.1.1.4'

loop_
_geom_angle_atom_site_label_1
_geom_angle_atom_site_label_2
_geom_angle_atom_site_label_3
_geom_angle_site_symmetry_1
_geom_angle_site_symmetry_3
_geom_angle
_geom_angle_publ_flag
C23 N1 C25 . . 114.83(14) y
C25 N2 C24 . . 114.46(14) y
C23 N3 C24 . . 113.45(14) y
C25 N4 H4A . . 120.0 ?
C25 N4 H4B . . 120.0 ?
H4A N4 H4B . . 120.0 ?
C24 N5 H5A . . 120.0 ?
C24 N5 H5B . . 120.0 ?
H5A N5 H5B . . 120.0 ?
C26 N6 C27 . . 114.94(16) y
C27 N7 C28 . . 115.97(16) y
C26 N8 C28 . . 113.20(17) y
C27 N9 H9A . . 120.0 ?
C27 N9 H9B . . 120.0 ?
H9A N9 H9B . . 120.0 ?
C28 N10 H10A . . 120.0 ?
C28 N10 H10B . . 120.0 ?
H10A N10 H10B . . 120.0 ?
C2 C1 C3 . 2_666 116.88(15) y
C2 C1 H1 . . 121.6 ?
C3 C1 H1 2_666 . 121.6 ?
C1 C2 C3 . . 122.23(15) y
C1 C2 C10 . . 127.48(14) y
C3 C2 C10 . . 110.29(15) y
C2 C3 C1 . 2_666 120.89(17) y
C2 C3 C4 . . 108.74(15) y
C1 C3 C4 2_666 . 130.36(16) y
C5 C4 C9 . . 119.32(19) y
C5 C4 C3 . . 131.47(17) y
C9 C4 C3 . . 109.18(16) y
C6 C5 C4 . . 118.78(19) y
C6 C5 H5 . . 120.6 ?
C4 C5 H5 . . 120.6 ?
C5 C6 C7 . . 121.7(2) y
C5 C6 H6 . . 119.1 ?
C7 C6 H6 . . 119.1 ?
C6 C7 C8 . . 119.9(2) y
C6 C7 H7 . . 120.0 ?
C8 C7 H7 . . 120.0 ?
C9 C8 C7 . . 118.65(19) y
C9 C8 H8 . . 120.7 ?
C7 C8 H8 . . 120.7 ?
C8 C9 C4 . . 121.59(18) y
C8 C9 C10 . . 128.36(15) y
C4 C9 C10 . . 109.98(16) y
C11 C10 C2 . . 115.08(14) y
C11 C10 C22 . . 101.56(12) y
C2 C10 C22 . . 112.73(13) y
C11 C10 C9 . . 110.57(14) y
C2 C10 C9 . . 101.77(13) y
C22 C10 C9 . . 115.69(15) y
C12 C11 C16 . . 120.09(14) y
C12 C11 C10 . . 128.68(14) y
C16 C11 C10 . . 111.11(13) y
C11 C12 C13 . . 118.08(15) y
C11 C12 H12 . . 121.0 ?
C13 C12 H12 . . 121.0 ?
C12 C13 C14 . . 121.84(15) y
C12 C13 H13 . . 119.1 ?
C14 C13 H13 . . 119.1 ?
C15 C14 C13 . . 119.00(14) y
C15 C14 C23 . . 118.94(14) y
C13 C14 C23 . . 121.99(14) y
C16 C15 C14 . . 118.86(14) y
C16 C15 H15 . . 120.6 ?
C14 C15 H15 . . 120.6 ?
C15 C16 C11 . . 122.01(14) y
C15 C16 C17 . . 129.22(14) y
C11 C16 C17 . . 108.63(13) y
C18 C17 C22 . . 121.18(14) y
C18 C17 C16 . . 130.43(14) y
C22 C17 C16 . . 108.35(13) y
C17 C18 C19 . . 118.78(15) y
C17 C18 H18 . . 120.6 ?
C19 C18 H18 . . 120.6 ?
C20 C19 C18 . . 120.32(16) y
C20 C19 C26 . . 122.18(16) y
C18 C19 C26 . . 117.47(15) y
C19 C20 C21 . . 121.37(16) y
C19 C20 H20 . . 119.3 ?
C21 C20 H20 . . 119.3 ?
C22 C21 C20 . . 118.60(16) y
C22 C21 H21 . . 120.7 ?
C20 C21 H21 . . 120.7 ?
C21 C22 C17 . . 119.75(15) y
C21 C22 C10 . . 130.01(15) y
C17 C22 C10 . . 110.22(13) y
N3 C23 N1 . . 126.01(13) y
N3 C23 C14 . . 119.27(14) y
N1 C23 C14 . . 114.71(14) y
N5 C24 N2 . . 116.78(15) y
N5 C24 N3 . . 117.30(16) y
N2 C24 N3 . . 125.91(16) y
N2 C25 N4 . . 117.73(15) y
N2 C25 N1 . . 125.24(16) y
N4 C25 N1 . . 117.02(16) y
N6 C26 N8 . . 127.54(17) y
N6 C26 C19 . . 115.58(16) y
N8 C26 C19 . . 116.87(17) y
N9 C27 N7 . . 117.50(18) y
N9 C27 N6 . . 118.87(18) y
N7 C27 N6 . . 123.58(19) y
N10 C28 N7 . . 117.08(17) y
N10 C28 N8 . . 118.22(18) y
N7 C28 N8 . . 124.64(17) y
O1 S1 C31 . . 105.3(3) y
O1 S1 C30 . . 89.1(3) y
C31 S1 C30 . . 91.0(3) y
O1B S1B C30B . . 107.1(5) y
S1B C30B H30D . . 109.5 ?
S1B C30B H30E . . 109.5 ?
H30D C30B H30E . . 109.5 ?
S1B C30B H30F . . 109.5 ?
H30D C30B H30F . . 109.5 ?
H30E C30B H30F . . 109.5 ?
O2 S2 C33 . . 107.9(11) y
O2 S2 C32 . . 102.1(10) y
C33 S2 C32 . . 127.8(8) y
O2B S2B C33B . . 104.5(10) y
S2B C33B H33D . . 109.5 ?
S2B C33B H33E . . 109.5 ?
H33D C33B H33E . . 109.5 ?
S2B C33B H33F . . 109.5 ?
H33D C33B H33F . . 109.5 ?
H33E C33B H33F . . 109.5 ?
C40 O4 C43 . . 106.2(3) y
C41 O5 C42 . . 109.5(3) y
O4 C40 C41 . . 111.0(3) y
O4 C40 H40A . . 109.4 ?
C41 C40 H40A . . 109.4 ?
O4 C40 H40B . . 109.4 ?
C41 C40 H40B . . 109.4 ?
H40A C40 H40B . . 108.0 ?
O5 C41 C40 . . 113.1(3) y
O5 C41 H41A . . 109.0 ?
C40 C41 H41A . . 109.0 ?
O5 C41 H41B . . 109.0 ?
C40 C41 H41B . . 109.0 ?
H41A C41 H41B . . 107.8 ?
O5 C42 C43 . . 104.0(3) y
O5 C42 H42A . . 110.9 ?
C43 C42 H42A . . 110.9 ?
O5 C42 H42B . . 110.9 ?
C43 C42 H42B . . 110.9 ?
H42A C42 H42B . . 109.0 ?
O4 C43 C42 . . 109.6(3) y
O4 C43 H43A . . 109.7 ?
C42 C43 H43A . . 109.7 ?
O4 C43 H43B . . 109.7 ?
C42 C43 H43B . . 109.7 ?
H43A C43 H43B . . 108.2 ?
C47 O6 C44 . . 109.8(3) y
C45 O7 C46 . . 115.9(3) y
C45 C44 O6 . . 111.8(3) y
C45 C44 H44A . . 109.3 ?
O6 C44 H44A . . 109.3 ?
C45 C44 H44B . . 109.3 ?
O6 C44 H44B . . 109.3 ?
H44A C44 H44B . . 107.9 ?
O7 C45 C44 . . 113.6(4) y
O7 C45 H45A . . 108.8 ?
C44 C45 H45A . . 108.8 ?
O7 C45 H45B . . 108.8 ?
C44 C45 H45B . . 108.8 ?
H45A C45 H45B . . 107.7 ?
C47 C46 O7 . . 110.9(4) y
C47 C46 H46A . . 109.5 ?
O7 C46 H46A . . 109.5 ?
C47 C46 H46B . . 109.5 ?
O7 C46 H46B . . 109.5 ?
H46A C46 H46B . . 108.0 ?
C46 C47 O6 . . 115.1(4) y
C46 C47 H47A . . 108.5 ?
O6 C47 H47A . . 108.5 ?
C46 C47 H47B . . 108.5 ?
O6 C47 H47B . . 108.5 ?
H47A C47 H47B . . 107.5 ?
C51 O8 C48 . . 107.6(3) y
O8 C48 C49 . . 108.1(3) y
O8 C48 H48A . . 110.1 ?
C49 C48 H48A . . 110.1 ?
O8 C48 H48B . . 110.1 ?
C49 C48 H48B . . 110.1 ?
H48A C48 H48B . . 108.4 ?
O9 C49 C48 . . 107.0(3) y
O9 C49 H49A . . 110.3 ?
C48 C49 H49A . . 110.3 ?
O9 C49 H49B . . 110.3 ?
C48 C49 H49B . . 110.3 ?
H49A C49 H49B . . 108.6 ?
C49 O9 C50 . . 101.2(3) y
O9 C50 C51 . . 104.2(3) y
O9 C50 H50A . . 110.9 ?
C51 C50 H50A . . 110.9 ?
O9 C50 H50B . . 110.9 ?
C51 C50 H50B . . 110.9 ?
H50A C50 H50B . . 108.9 ?
O8 C51 C50 . . 109.4(3) y
O8 C51 H51A . . 109.8 ?
C50 C51 H51A . . 109.8 ?
O8 C51 H51B . . 109.8 ?
C50 C51 H51B . . 109.8 ?
H51A C51 H51B . . 108.2 ?
C53 O10 C52 . . 104.3(5) y
C53 C52 O10 2_566 . 111.9(8) y
C53 C52 H52A 2_566 . 109.2 ?
O10 C52 H52A . . 109.2 ?
C53 C52 H52B 2_566 . 109.2 ?
O10 C52 H52B . . 109.2 ?
H52A C52 H52B . . 107.9 ?
C52 C53 O10 2_566 . 117.1(7) y
C52 C53 H53A 2_566 . 108.0 ?
O10 C53 H53A . . 108.0 ?
C52 C53 H53B 2_566 . 108.0 ?
O10 C53 H53B . . 108.0 ?
H53A C53 H53B . . 107.3 ?
C52B O10B C53B . 2_566 107.1(6) y
C53B C52B O10B . . 115.3(7) y
C53B C52B H52C . . 108.4 ?
O10B C52B H52C . . 108.4 ?
C53B C52B H52D . . 108.4 ?
O10B C52B H52D . . 108.4 ?
H52C C52B H52D . . 107.5 ?
C52B C53B O10B . 2_566 116.4(8) y
C52B C53B H53C . . 108.2 ?
O10B C53B H53C 2_566 . 108.2 ?
C52B C53B H53D . . 108.2 ?
O10B C53B H53D 2_566 . 108.2 ?
H53C C53B H53D . . 107.3 ?
C55 C54 O11 2_665 . 133.9(6) y
C55 C54 H54A 2_665 . 103.7 ?
O11 C54 H54A . . 103.7 ?
C55 C54 H54B 2_665 . 103.7 ?
O11 C54 H54B . . 103.7 ?
H54A C54 H54B . . 105.4 ?
C54 O11 C55 . . 117.4(4) y
C54 C55 O11 2_665 . 106.2(6) y
C54 C55 H55A 2_665 . 110.5 ?
O11 C55 H55A . . 110.5 ?
C54 C55 H55B 2_665 . 110.5 ?
O11 C55 H55B . . 110.5 ?
H55A C55 H55B . . 108.7 ?
C56A O12A C59A . . 135.7(9) y
O12A C56A C57A . . 106.7(4) y
O12A C56A H56A . . 110.4 ?
C57A C56A H56A . . 110.4 ?
O12A C56A H56B . . 110.4 ?
C57A C56A H56B . . 110.4 ?
H56A C56A H56B . . 108.6 ?
O13A C57A C56A . . 106.7(4) y
O13A C57A H57A . . 110.4 ?
C56A C57A H57A . . 110.4 ?
O13A C57A H57B . . 110.4 ?
C56A C57A H57B . . 110.4 ?
H57A C57A H57B . . 108.6 ?
C58A O13A C57A . . 135.2(9) y
O13A C58A C59A . . 106.3(5) y
O13A C58A H58A . . 110.5 ?
C59A C58A H58A . . 110.5 ?
O13A C58A H58B . . 110.5 ?
C59A C58A H58B . . 110.5 ?
H58A C58A H58B . . 108.7 ?
O12A C59A C58A . . 106.3(5) y
O12A C59A H59A . . 110.5 ?
C58A C59A H59A . . 110.5 ?
O12A C59A H59B . . 110.5 ?
C58A C59A H59B . . 110.5 ?
H59A C59A H59B . . 108.7 ?
O13B C58B C59B . . 98.4(16) y
O13B C58B H58C . . 112.1 ?
C59B C58B H58C . . 112.1 ?
O13B C58B H58D . . 112.1 ?
C59B C58B H58D . . 112.1 ?
H58C C58B H58D . . 109.7 ?
O12B C59B C58B . . 119.1(18) y
O12B C59B H59C . . 107.5 ?
C58B C59B H59C . . 107.5 ?
O12B C59B H59D . . 107.5 ?
C58B C59B H59D . . 107.5 ?
H59C C59B H59D . . 107.0 ?

loop_
_geom_bond_atom_site_label_1
_geom_bond_atom_site_label_2
_geom_bond_site_symmetry_2
_geom_bond_distance
_geom_bond_publ_flag
N1 C23 . 1.337(2) y
N1 C25 . 1.349(2) y
N2 C25 . 1.329(2) y
N2 C24 . 1.343(2) y
N3 C23 . 1.335(2) y
N3 C24 . 1.357(2) y
N4 C25 . 1.336(2) y
N4 H4a . 0.8800 ?
N4 H4b . 0.8800 ?
N5 C24 . 1.337(2) y
N5 H5a . 0.8800 ?
N5 H5b . 0.8800 ?
N6 C26 . 1.324(3) y
N6 C27 . 1.346(3) y
N7 C27 . 1.344(3) y
N7 C28 . 1.347(3) y
N8 C26 . 1.332(2) y
N8 C28 . 1.356(2) y
N9 C27 . 1.325(3) y
N9 H9a . 0.8800 ?
N9 H9b . 0.8800 ?
N10 C28 . 1.326(3) y
N10 H10a . 0.8800 ?
N10 H10b . 0.8800 ?
C1 C2 . 1.385(3) y
C1 C3 2_666 1.409(2) y
C1 H1 . 0.9500 ?
C2 C3 . 1.407(2) y
C2 C10 . 1.524(2) y
C3 C1 2_666 1.409(2) y
C3 C4 . 1.454(3) y
C4 C5 . 1.397(3) y
C4 C9 . 1.405(2) y
C5 C6 . 1.380(3) y
C5 H5 . 0.9500 ?
C6 C7 . 1.382(3) y
C6 H6 . 0.9500 ?
C7 C8 . 1.403(3) y
C7 H7 . 0.9500 ?
C8 C9 . 1.371(3) y
C8 H8 . 0.9500 ?
C9 C10 . 1.528(3) y
C10 C11 . 1.519(2) y
C10 C22 . 1.526(2) y
C11 C12 . 1.386(2) y
C11 C16 . 1.394(2) y
C12 C13 . 1.396(2) y
C12 H12 . 0.9500 ?
C13 C14 . 1.404(2) y
C13 H13 . 0.9500 ?
C14 C15 . 1.396(2) y
C14 C23 . 1.481(2) y
C15 C16 . 1.377(2) y
C15 H15 . 0.9500 ?
C16 C17 . 1.468(2) y
C17 C18 . 1.380(2) y
C17 C22 . 1.411(2) y
C18 C19 . 1.387(2) y
C18 H18 . 0.9500 ?
C19 C20 . 1.377(3) y
C19 C26 . 1.507(2) y
C20 C21 . 1.404(2) y
C20 H20 . 0.9500 ?
C21 C22 . 1.374(2) y
C21 H21 . 0.9500 ?
S1 O1 . 1.528(5) y
S1 C31 . 1.728(5) y
S1 C30 . 2.021(7) y
C30 H30a . 0.9800 ?
C30 H30b . 0.9800 ?
C30 H30c . 0.9800 ?
C31 H31a . 0.9800 ?
C31 H31b . 0.9800 ?
C31 H31c . 0.9800 ?
S1b O1b . 1.357(9) y
S1b C30b . 2.255(14) y
C30b H30d . 0.9800 ?
C30b H30e . 0.9800 ?
C30b H30f . 0.9800 ?
S2 O2 . 1.5398(10) y
S2 C33 . 1.7500(10) y
S2 C32 . 1.7500(10) y
C32 H32a . 0.9800 ?
C32 H32b . 0.9800 ?
C32 H32c . 0.9800 ?
C33 H33a . 0.9800 ?
C33 H33b . 0.9800 ?
C33 H33c . 0.9800 ?
S2b O2b . 1.5398(10) y
S2b C33b . 1.7498(10) y
C33b H33d . 0.9800 ?
C33b H33e . 0.9800 ?
C33b H33f . 0.9800 ?
O4 C40 . 1.423(5) y
O4 C43 . 1.441(5) y
O5 C41 . 1.385(5) y
O5 C42 . 1.454(5) y
C40 C41 . 1.466(6) y
C40 H40a . 0.9900 ?
C40 H40b . 0.9900 ?
C41 H41a . 0.9900 ?
C41 H41b . 0.9900 ?
C42 C43 . 1.554(6) y
C42 H42a . 0.9900 ?
C42 H42b . 0.9900 ?
C43 H43a . 0.9900 ?
C43 H43b . 0.9900 ?
O6 C47 . 1.422(5) y
O6 C44 . 1.482(4) y
O7 C45 . 1.352(5) y
O7 C46 . 1.443(5) y
C44 C45 . 1.368(5) y
C44 H44a . 0.9900 ?
C44 H44b . 0.9900 ?
C45 H45a . 0.9900 ?
C45 H45b . 0.9900 ?
C46 C47 . 1.393(6) y
C46 H46a . 0.9900 ?
C46 H46b . 0.9900 ?
C47 H47a . 0.9900 ?
C47 H47b . 0.9900 ?
O8 C51 . 1.372(5) y
O8 C48 . 1.411(5) y
C48 C49 . 1.517(6) y
C48 H48a . 0.9900 ?
C48 H48b . 0.9900 ?
C49 O9 . 1.431(5) y
C49 H49a . 0.9900 ?
C49 H49b . 0.9900 ?
O9 C50 . 1.473(6) y
C50 C51 . 1.530(6) y
C50 H50a . 0.9900 ?
C50 H50b . 0.9900 ?
C51 H51a . 0.9900 ?
C51 H51b . 0.9900 ?
O10 C53 . 1.444(7) y
O10 C52 . 1.606(9) y
C52 C53 2_566 1.227(12) y
C52 H52a . 0.9900 ?
C52 H52b . 0.9900 ?
C53 C52 2_566 1.227(12) y
C53 H53a . 0.9900 ?
C53 H53b . 0.9900 ?
O10b C52b . 1.426(8) y
O10b C53b 2_566 1.650(12) y
C52b C53b . 1.165(12) y
C52b H52c . 0.9900 ?
C52b H52d . 0.9900 ?
C53b O10b 2_566 1.650(12) y
C53b H53c . 0.9900 ?
C53b H53d . 0.9900 ?
C54 C55 2_665 1.325(8) y
C54 O11 . 1.443(7) y
C54 H54a . 0.9900 ?
C54 H54b . 0.9900 ?
O11 C55 . 1.482(7) y
C55 C54 2_665 1.325(8) y
C55 H55a . 0.9900 ?
C55 H55b . 0.9900 ?
O12a C56a . 1.456(6) y
O12a C59a . 1.456(6) y
C56a C57a . 1.543(10) y
C56a H56a . 0.9900 ?
C56a H56b . 0.9900 ?
C57a O13a . 1.456(6) y
C57a H57a . 0.9900 ?
C57a H57b . 0.9900 ?
O13a C58a . 1.456(6) y
C58a C59a . 1.551(11) y
C58a H58a . 0.9900 ?
C58a H58b . 0.9900 ?
C59a H59a . 0.9900 ?
C59a H59b . 0.9900 ?
O12b C59b . 1.37(2) y
O13b C58b . 1.51(2) y
C58b C59b . 1.51(3) y
C58b H58c . 0.9900 ?
C58b H58d . 0.9900 ?
C59b H59c . 0.9900 ?
C59b H59d . 0.9900 ?

loop_
_geom_hbond_atom_site_label_D
_geom_hbond_atom_site_label_H
_geom_hbond_atom_site_label_A
_geom_hbond_distance_DH
_geom_hbond_distance_HA
_geom_hbond_distance_DA
_geom_hbond_angle_DHA
_geom_hbond_site_symmetry_A
_geom_hbond_publ_flag
N4 H4A N2 0.88 2.1 2.956(2) 163 2_565 y
N4 H4B O2 0.88 2.09 2.808(19) 138 1_455 y
N4 H4B O2B 0.88 2.13 2.827(19) 136.2 1_455 y
N5 H5A O2 0.88 2.2 3.059(15) 164.1 2_665 y
N5 H5A O2B 0.88 2.16 3.021(14) 165.2 2_665 y
N5 H5B N7 0.88 2 2.863(2) 168.6 1_545 y
N9 H9A O6 0.88 2.31 2.994(3) 134.6 1_465 y
N9 H9B O1 0.88 1.92 2.794(5) 170.5 1_455 y
N9 H9B O1B 0.88 2.22 3.038(9) 153.6 1_455 y
N9 H9B O1B 0.88 2.22 3.038(9) 153.6 1_455 y
N10 H10A N3 0.88 2.32 3.193(2) 171.9 1_565 y
N10 H10B O7 0.88 2.15 3.018(3) 169 1_565 y
